data_7133536
loop_
_publ_author_name
'Wu, Jia-Wei'
'Qin, Zhen'
'Dong, Qing-Shu'
'Young, David James'
'Hu, Fei-Long'
'Mi, Yan'

_publ_section_title
;
 Photomechanical responses of coordination polymers regulated by precise
 organization of the photoactive centers.
;
_journal_issue 73
_journal_name_full 'Chemical communications (Cambridge, England)'
_journal_page_first 9978
_journal_page_last 9981
_journal_paper_doi 10.1039/d4cc03471f
_journal_volume 60
_journal_year 2024
_chemical_formula_moiety 'C42 H27 Br4 Cd F N2 O4'
_chemical_formula_sum 'C42 H27 Br4 Cd F N2 O4'
_chemical_formula_weight 1074.69
_space_group_crystal_system monoclinic
_space_group_IT_number 15
_space_group_name_Hall '-C 2yc'
_space_group_name_H-M_alt 'C 1 2/c 1'
_atom_sites_solution_hydrogens geom
_atom_sites_solution_primary iterative
_audit_creation_date 2024-06-14
_audit_creation_method
;
Olex2 1.5
(compiled 2024.02.16 svn.r378c4104 for OlexSys, GUI svn.r6928)
;
_audit_update_record
;
2024-06-15 deposited with the CCDC.	2024-08-13 downloaded from the CCDC.
;
_cell_angle_alpha 90
_cell_angle_beta 96.614(2)
_cell_angle_gamma 90
_cell_formula_units_Z 8
_cell_length_a 31.7904(7)
_cell_length_b 13.9507(3)
_cell_length_c 17.6164(4)
_cell_measurement_reflns_used 10244
_cell_measurement_temperature 293(2)
_cell_measurement_theta_max 74.2200
_cell_measurement_theta_min 3.4400
_cell_volume 7760.8(3)
_computing_molecular_graphics 'Olex2 1.5 (Dolomanov et al., 2009)'
_computing_publication_material 'Olex2 1.5 (Dolomanov et al., 2009)'
_computing_structure_refinement 'SHELXL 2019/3 (Sheldrick, 2015)'
_computing_structure_solution 'olex2.solve 1.5 (Bourhis et al., 2015)'
_diffrn_ambient_temperature 293(2)
_diffrn_measured_fraction_theta_full 0.994
_diffrn_measured_fraction_theta_max 0.993
_diffrn_measurement_device_type 'multiwire proportional'
_diffrn_measurement_method 'phi and omega scans'
_diffrn_radiation_monochromator graphite
_diffrn_radiation_type CuK\a
_diffrn_radiation_wavelength 1.54178
_diffrn_reflns_av_R_equivalents 0.0684
_diffrn_reflns_av_unetI/netI 0.0326
_diffrn_reflns_Laue_measured_fraction_full 0.994
_diffrn_reflns_Laue_measured_fraction_max 0.993
_diffrn_reflns_limit_h_max 38
_diffrn_reflns_limit_h_min -38
_diffrn_reflns_limit_k_max 14
_diffrn_reflns_limit_k_min -16
_diffrn_reflns_limit_l_max 21
_diffrn_reflns_limit_l_min -18
_diffrn_reflns_number 26895
_diffrn_reflns_point_group_measured_fraction_full 0.994
_diffrn_reflns_point_group_measured_fraction_max 0.993
_diffrn_reflns_theta_full 67.679
_diffrn_reflns_theta_max 68.228
_diffrn_reflns_theta_min 3.463
_exptl_absorpt_coefficient_mu 9.747
_exptl_absorpt_correction_type none
_exptl_crystal_density_diffrn 1.840
_exptl_crystal_description block
_exptl_crystal_F_000 4176
_refine_diff_density_max 1.610
_refine_diff_density_min -1.074
_refine_diff_density_rms 0.174
_refine_ls_extinction_method none
_refine_ls_goodness_of_fit_ref 1.167
_refine_ls_hydrogen_treatment constr
_refine_ls_matrix_type full
_refine_ls_number_parameters 581
_refine_ls_number_reflns 7054
_refine_ls_number_restraints 278
_refine_ls_restrained_S_all 1.144
_refine_ls_R_factor_all 0.1320
_refine_ls_R_factor_gt 0.1154
_refine_ls_shift/su_max 0.000
_refine_ls_shift/su_mean 0.000
_refine_ls_structure_factor_coef Fsqd
_refine_ls_weighting_details 'w=1/[\s^2^(Fo^2^)+(0.1420P)^2^+67.6300P] where P=(Fo^2^+2Fc^2^)/3'
_refine_ls_weighting_scheme calc
_refine_ls_wR_factor_gt 0.3066
_refine_ls_wR_factor_ref 0.3257
_reflns_Friedel_coverage 0.000
_reflns_number_gt 5550
_reflns_number_total 7054
_reflns_threshold_expression 'I > 2\s(I)'
_cod_data_source_file d4cc03471f10.cif
_cod_data_source_block CP3-1
_cod_depositor_comments 'Adding full bibliography for 7133535--7133538.cif.'
_cod_database_code 7133536
_shelx_shelxl_version_number 2019/3
_shelx_space_group_comment
;
The symmetry employed for this shelxl refinement is uniquely defined
by the following loop, which should always be used as a source of
symmetry information in preference to the above space-group names.
They are only intended as comments.
;
_olex2_refinement_description
;
1. Restrained distances
 C39-C38
 1.55 with sigma of 0.02
 C21-C17
 1.5 with sigma of 0.02
2. Uiso/Uaniso restraints and constraints
C21 \\sim C22 \\sim F1 \\sim C46 \\sim C47 \\sim C48 \\sim C49 \\sim C50 \\sim
C51 \\sim C39 \\sim C40 \\sim C44 \\sim C41 \\sim C43 \\sim C42 \\sim C23 \\sim
C38 \\sim F9: within 2A with sigma of 0.01 and sigma for terminal atoms of 0.02
within 2A
3. Others
 Sof(C39)=Sof(C40)=Sof(H40)=Sof(C44)=Sof(H44)=Sof(C41)=Sof(C43)=Sof(H43)=
 Sof(C42)=Sof(H42)=Sof(C23)=Sof(H23)=Sof(C38)=Sof(H38)=Sof(F9)=1-FVAR(1)
 Sof(C21)=Sof(H21)=Sof(C22)=Sof(H22)=Sof(F1)=Sof(C46)=Sof(C47)=Sof(H47)=
 Sof(C48)=Sof(H48)=Sof(C49)=Sof(C50)=Sof(H50)=Sof(C51)=Sof(H51)=FVAR(1)
 Fixed Sof: C6(0.6) H6(0.6) C9(0.6) H9(0.6) C6'(0.4) H6'(0.4) C9'(0.4)
 H9'(0.4) C7(0.6) H7(0.6) C8(0.6) H8(0.6) C7'(0.4) H7'(0.4) C8'(0.4) H8'(0.4)
4.a Ternary CH refined with riding coordinates:
 C6(H6), C9(H9), C7(H7), C8(H8)
4.b Aromatic/amide H refined with riding coordinates:
 C6'(H6'), C9'(H9'), C1(H1), C2(H2), C4(H4), C5(H5), C7'(H7'), C8'(H8'),
 C11(H11), C12(H12), C13(H13), C14(H14), C16(H16), C18(H18), C20(H20), C21(H21),
  C22(H22), C26(H26), C28(H28), C30(H30), C33(H33), C35(H35), C37(H37),
 C47(H47), C48(H48), C50(H50), C51(H51), C40(H40), C44(H44), C43(H43), C42(H42),
  C23(H23), C38(H38)
4.c Fitted hexagon refined as free rotating group:
 C46(C47,C48,C49,C50,C51), C39(C40,C44,C41,C43,C42)
;
_olex2_submission_special_instructions 'No special instructions were received'

loop_
_space_group_symop_operation_xyz
'x, y, z'
'-x, y, -z+1/2'
'x+1/2, y+1/2, z'
'-x+1/2, y+1/2, -z+1/2'
'-x, -y, -z'
'x, -y, z-1/2'
'-x+1/2, -y+1/2, -z'
'x+1/2, -y+1/2, z-1/2'

loop_
_atom_site_label
_atom_site_type_symbol
_atom_site_fract_x
_atom_site_fract_y
_atom_site_fract_z
_atom_site_U_iso_or_equiv
_atom_site_adp_type
_atom_site_occupancy
_atom_site_site_symmetry_order
_atom_site_calc_flag
_atom_site_refinement_flags_posn
_atom_site_refinement_flags_adp
_atom_site_refinement_flags_occupancy
_atom_site_disorder_assembly
_atom_site_disorder_group
Br1 Br 0.15064(12) 1.1451(2) -0.16131(16) 0.2046(14) Uani 1 1 d . . . . .
Br2 Br 0.22525(8) 1.27895(16) 0.12403(16) 0.1582(10) Uani 1 1 d . . . . .
Br3 Br 0.42444(7) 0.78783(14) 0.50526(10) 0.1224(6) Uani 1 1 d . . . . .
Br4 Br 0.38442(7) 0.41222(13) 0.40607(15) 0.1449(8) Uani 1 1 d . . . . .
C6 C -0.0894(7) 0.5318(16) 0.3772(15) 0.088(6) Uani 0.6 1 d . . P A 1
H6 H -0.082364 0.464416 0.388024 0.106 Uiso 0.6 1 calc R U P A 1
C9 C -0.0511(7) 0.5828(14) 0.3476(14) 0.094(6) Uani 0.6 1 d . . P A 1
H9 H -0.048660 0.647523 0.369233 0.113 Uiso 0.6 1 calc R U P A 1
C6' C -0.0665(13) 0.546(2) 0.424(3) 0.104(11) Uani 0.4 1 d . . P A 2
H6' H -0.070353 0.483376 0.405411 0.125 Uiso 0.4 1 calc R U P A 2
C9' C -0.0261(10) 0.583(3) 0.4146(19) 0.095(9) Uani 0.4 1 d . . P A 2
H9' H -0.015265 0.638331 0.439327 0.114 Uiso 0.4 1 calc R U P A 2
C1 C -0.1635(5) 0.5717(11) 0.5233(11) 0.124(5) Uani 1 1 d . . . . .
H1 H -0.183963 0.534005 0.542391 0.149 Uiso 1 1 calc R U . . .
C2 C -0.1378(6) 0.5308(12) 0.4773(11) 0.130(6) Uani 1 1 d . . . . .
H2 H -0.142733 0.468303 0.460089 0.156 Uiso 1 1 calc R U . . .
C3 C -0.1032(5) 0.5837(11) 0.4552(10) 0.115(5) Uani 1 1 d . . . . .
C4 C -0.0993(5) 0.6741(13) 0.4783(9) 0.112(4) Uani 1 1 d . . . . .
H4 H -0.077251 0.712353 0.465175 0.134 Uiso 1 1 calc R U . . .
C5 C -0.1300(4) 0.7107(10) 0.5242(8) 0.095(3) Uani 1 1 d . . . . .
H5 H -0.126804 0.773617 0.541468 0.114 Uiso 1 1 calc R U . . .
C7 C 0.1186(7) 0.5395(14) 0.2019(15) 0.094(6) Uani 0.6 1 d . . P B 1
H7 H 0.122194 0.475128 0.224011 0.113 Uiso 0.6 1 calc R U P B 1
C8 C 0.0769(8) 0.5875(15) 0.2310(16) 0.095(6) Uani 0.6 1 d . . P B 1
H8 H 0.082543 0.654327 0.245847 0.114 Uiso 0.6 1 calc R U P B 1
C7' C 0.1358(11) 0.537(2) 0.267(2) 0.099(10) Uani 0.4 1 d . . P B 2
H7' H 0.146631 0.481443 0.290771 0.119 Uiso 0.4 1 calc R U P B 2
C8' C 0.0970(13) 0.570(3) 0.280(2) 0.096(9) Uani 0.4 1 d . . P B 2
H8' H 0.094248 0.635480 0.273104 0.115 Uiso 0.4 1 calc R U P B 2
C10 C 0.1621(6) 0.5913(12) 0.2124(11) 0.127(6) Uani 1 1 d . . . . .
C11 C 0.2004(6) 0.5451(12) 0.2079(12) 0.138(7) Uani 1 1 d . . . . .
H11 H 0.202710 0.480271 0.219977 0.166 Uiso 1 1 calc R U . . .
C12 C 0.2339(5) 0.5910(12) 0.1866(11) 0.122(5) Uani 1 1 d . . . . .
H12 H 0.259395 0.558024 0.187092 0.147 Uiso 1 1 calc R U . . .
C13 C 0.1985(5) 0.7277(10) 0.1731(9) 0.103(4) Uani 1 1 d . . . . .
H13 H 0.197627 0.793540 0.164627 0.124 Uiso 1 1 calc R U . . .
C14 C 0.1620(5) 0.6840(12) 0.1950(8) 0.104(4) Uani 1 1 d . . . . .
H14 H 0.137552 0.720128 0.197439 0.125 Uiso 1 1 calc R U . . .
C15 C 0.0605(4) 0.5282(11) 0.3011(8) 0.100(4) Uani 1 1 d . . . . .
C16 C 0.0644(5) 0.4280(11) 0.3105(9) 0.109(4) Uani 1 1 d . . . . .
H16 H 0.087307 0.395236 0.294409 0.130 Uiso 1 1 calc R U . . .
C17 C 0.0331(5) 0.3795(11) 0.3444(10) 0.115(5) Uani 1 1 d D . . . .
C18 C -0.0011(6) 0.4338(13) 0.3663(12) 0.141(7) Uani 1 1 d . . . . .
H18 H -0.023536 0.400950 0.383934 0.169 Uiso 1 1 calc R U . . .
C19 C -0.0031(5) 0.5280(11) 0.3632(10) 0.122(5) Uani 1 1 d . . . . .
C20 C 0.0287(4) 0.5766(10) 0.3322(8) 0.099(4) Uani 1 1 d . . . . .
H20 H 0.028628 0.643251 0.332213 0.119 Uiso 1 1 calc R U . . .
C21 C 0.038(2) 0.2729(19) 0.347(7) 0.199(7) Uani 0.587(16) 1 d D U P C 1
H21 H 0.060762 0.251492 0.323233 0.239 Uiso 0.587(16) 1 calc R U P C 1
C22 C 0.0188(17) 0.208(3) 0.374(4) 0.201(7) Uani 0.587(16) 1 d . U P C 1
H22 H -0.004532 0.226090 0.397833 0.241 Uiso 0.587(16) 1 calc R U P C 1
C24 C 0.2319(4) 0.9107(11) 0.0436(8) 0.095(3) Uani 1 1 d . . . . .
C25 C 0.2156(4) 1.0114(10) 0.0246(7) 0.091(3) Uani 1 1 d . . . . .
C26 C 0.2251(4) 1.0846(12) 0.0740(7) 0.098(4) Uani 1 1 d . . . . .
H26 H 0.240841 1.073364 0.121003 0.118 Uiso 1 1 calc R U . . .
C27 C 0.2113(5) 1.1759(11) 0.0544(11) 0.106(4) Uani 1 1 d . . . . .
C28 C 0.1898(6) 1.1963(12) -0.0131(12) 0.119(5) Uani 1 1 d . . . . .
H28 H 0.181935 1.258950 -0.026032 0.143 Uiso 1 1 calc R U . . .
C29 C 0.1796(5) 1.1210(14) -0.0637(9) 0.117(5) Uani 1 1 d . . . . .
C30 C 0.1930(5) 1.0293(11) -0.0448(8) 0.101(4) Uani 1 1 d . . . . .
H30 H 0.186630 0.979447 -0.079304 0.121 Uiso 1 1 calc R U . . .
C31 C 0.3427(4) 0.7148(10) 0.2285(8) 0.086(3) Uani 1 1 d . . . . .
C32 C 0.3660(4) 0.6768(9) 0.3013(8) 0.088(3) Uani 1 1 d . . . . .
C33 C 0.3662(4) 0.5794(11) 0.3160(10) 0.106(4) Uani 1 1 d . . . . .
H33 H 0.354117 0.536907 0.279054 0.128 Uiso 1 1 calc R U . . .
C34 C 0.3848(5) 0.5452(10) 0.3868(11) 0.108(4) Uani 1 1 d . . . . .
C35 C 0.4016(5) 0.6068(11) 0.4426(9) 0.107(4) Uani 1 1 d . . . . .
H35 H 0.413261 0.584746 0.490302 0.128 Uiso 1 1 calc R U . . .
C36 C 0.4005(4) 0.7038(10) 0.4248(8) 0.092(3) Uani 1 1 d . . . . .
C37 C 0.3842(4) 0.7377(9) 0.3589(8) 0.089(3) Uani 1 1 d . . . . .
H37 H 0.384737 0.803445 0.350063 0.107 Uiso 1 1 calc R U . . .
F1 F 0.0294(11) -0.1841(19) 0.338(2) 0.224(8) Uani 0.587(16) 1 d . U P C 1
C46 C 0.0272(11) 0.1112(15) 0.373(2) 0.204(6) Uani 0.587(16) 1 d G U P C 1
C47 C 0.0422(10) 0.066(2) 0.311(2) 0.207(6) Uani 0.587(16) 1 d G U P C 1
H47 H 0.055298 0.101920 0.276115 0.249 Uiso 0.587(16) 1 calc R U P C 1
C48 C 0.0377(11) -0.032(2) 0.3020(19) 0.210(6) Uani 0.587(16) 1 d G U P C 1
H48 H 0.047789 -0.062568 0.260608 0.252 Uiso 0.587(16) 1 calc R U P C 1
C49 C 0.0182(11) -0.0859(15) 0.355(2) 0.209(6) Uani 0.587(16) 1 d G U P C 1
C50 C 0.0032(10) -0.041(2) 0.417(2) 0.207(6) Uani 0.587(16) 1 d G U P C 1
H50 H -0.009834 -0.076545 0.451704 0.248 Uiso 0.587(16) 1 calc R U P C 1
C51 C 0.0077(10) 0.058(2) 0.4258(19) 0.205(6) Uani 0.587(16) 1 d G U P C 1
H51 H -0.002325 0.087944 0.467213 0.246 Uiso 0.587(16) 1 calc R U P C 1
Cd1 Cd 0.28650(3) 0.76051(7) 0.10629(5) 0.0918(4) Uani 1 1 d . . . . .
N1 N 0.2323(3) 0.6847(9) 0.1640(6) 0.092(3) Uani 1 1 d . . . . .
N2 N -0.1610(3) 0.6640(9) 0.5428(6) 0.099(3) Uani 1 1 d . . . . .
O1 O 0.2520(3) 0.9023(7) 0.1065(6) 0.106(3) Uani 1 1 d . . . . .
O2 O 0.2238(4) 0.8444(8) -0.0028(6) 0.115(3) Uani 1 1 d . . . . .
O3 O 0.3318(3) 0.6564(8) 0.1770(6) 0.108(3) Uani 1 1 d . . . . .
O4 O 0.3345(3) 0.8013(7) 0.2242(5) 0.104(3) Uani 1 1 d . . . . .
C39 C 0.0317(14) 0.110(2) 0.346(3) 0.204(6) Uani 0.413(16) 1 d DG U P C 2
C40 C -0.0086(12) 0.073(3) 0.350(4) 0.206(6) Uani 0.413(16) 1 d G U P C 2
H40 H -0.031633 0.114622 0.348676 0.247 Uiso 0.413(16) 1 calc R U P C 2
C44 C -0.0145(11) -0.025(3) 0.357(4) 0.207(6) Uani 0.413(16) 1 d G U P C 2
H44 H -0.041487 -0.049283 0.360186 0.249 Uiso 0.413(16) 1 calc R U P C 2
C41 C 0.0199(15) -0.087(2) 0.359(3) 0.209(6) Uani 0.413(16) 1 d G U P C 2
C43 C 0.0602(12) -0.050(3) 0.355(4) 0.208(6) Uani 0.413(16) 1 d G U P C 2
H43 H 0.083280 -0.091639 0.356388 0.250 Uiso 0.413(16) 1 calc R U P C 2
C42 C 0.0662(11) 0.048(3) 0.348(4) 0.207(6) Uani 0.413(16) 1 d G U P C 2
H42 H 0.093135 0.072266 0.344878 0.248 Uiso 0.413(16) 1 calc R U P C 2
C23 C 0.028(3) 0.277(5) 0.350(10) 0.200(7) Uani 0.413(16) 1 d . U P C 2
H23 H 0.002607 0.259697 0.368330 0.240 Uiso 0.413(16) 1 calc R U P C 2
C38 C 0.048(2) 0.214(3) 0.336(5) 0.202(7) Uani 0.413(16) 1 d D U P C 2
H38 H 0.073695 0.223729 0.318676 0.242 Uiso 0.413(16) 1 calc R U P C 2
F9 F 0.0010(14) -0.181(3) 0.368(3) 0.212(8) Uani 0.413(16) 1 d . U P C 2

loop_
_atom_site_aniso_label
_atom_site_aniso_U_11
_atom_site_aniso_U_22
_atom_site_aniso_U_33
_atom_site_aniso_U_23
_atom_site_aniso_U_13
_atom_site_aniso_U_12
Br1 0.270(4) 0.194(3) 0.1404(19) 0.0189(18) -0.015(2) 0.061(3)
Br2 0.1626(18) 0.1375(15) 0.193(2) -0.0687(15) 0.0988(17) -0.0470(13)
Br3 0.1470(15) 0.1185(12) 0.1007(11) 0.0009(9) 0.0097(9) -0.0170(10)
Br4 0.1372(15) 0.0905(10) 0.206(2) 0.0212(11) 0.0170(14) -0.0051(9)
C6 0.076(12) 0.079(12) 0.116(17) 0.002(12) 0.035(12) -0.006(10)
C9 0.103(14) 0.073(11) 0.115(17) 0.003(11) 0.049(13) -0.001(10)
C6' 0.10(2) 0.075(19) 0.15(3) -0.02(2) 0.04(2) -0.009(18)
C9' 0.082(18) 0.11(2) 0.09(2) -0.001(17) 0.014(15) -0.014(16)
C1 0.122(11) 0.097(10) 0.168(15) -0.005(10) 0.080(11) -0.003(8)
C2 0.135(13) 0.092(9) 0.175(16) 0.023(10) 0.069(12) 0.015(9)
C3 0.121(11) 0.095(9) 0.141(12) 0.031(9) 0.070(10) 0.021(8)
C4 0.099(9) 0.124(12) 0.119(11) 0.016(9) 0.043(8) -0.015(8)
C5 0.095(9) 0.093(8) 0.101(9) -0.007(7) 0.025(7) -0.003(7)
C7 0.107(15) 0.064(10) 0.118(17) 0.001(11) 0.047(14) 0.010(10)
C8 0.103(16) 0.072(12) 0.117(19) -0.007(12) 0.048(14) 0.009(11)
C7' 0.11(2) 0.09(2) 0.10(2) 0.037(17) 0.008(18) 0.032(17)
C8' 0.11(3) 0.078(19) 0.10(2) -0.009(18) 0.02(2) -0.001(18)
C10 0.125(12) 0.102(10) 0.169(15) -0.024(10) 0.080(11) -0.007(9)
C11 0.134(13) 0.102(10) 0.196(18) 0.007(11) 0.094(13) 0.006(9)
C12 0.108(11) 0.114(11) 0.154(14) 0.000(10) 0.054(10) 0.016(9)
C13 0.106(10) 0.098(9) 0.112(10) 0.009(7) 0.044(8) -0.001(7)
C14 0.099(9) 0.114(11) 0.106(9) -0.018(8) 0.041(7) -0.001(8)
C15 0.096(8) 0.104(9) 0.107(9) -0.021(7) 0.041(7) -0.012(7)
C16 0.096(9) 0.103(10) 0.127(11) -0.019(8) 0.017(8) -0.002(7)
C17 0.126(12) 0.085(8) 0.137(12) 0.008(8) 0.025(10) -0.008(8)
C18 0.148(15) 0.109(12) 0.179(17) 0.010(11) 0.081(13) -0.024(11)
C19 0.135(12) 0.091(9) 0.154(14) -0.002(9) 0.081(11) -0.008(8)
C20 0.106(9) 0.090(8) 0.110(9) -0.019(7) 0.047(7) -0.018(7)
C21 0.168(14) 0.116(10) 0.305(17) 0.020(12) -0.005(13) 0.009(10)
C22 0.169(13) 0.119(9) 0.307(17) 0.019(11) -0.004(12) 0.008(9)
C24 0.088(8) 0.117(10) 0.084(8) -0.006(8) 0.030(6) -0.007(7)
C25 0.089(7) 0.104(9) 0.087(8) -0.007(7) 0.035(6) -0.008(7)
C26 0.086(8) 0.132(12) 0.082(7) -0.016(8) 0.036(6) -0.013(7)
C27 0.101(9) 0.096(9) 0.133(12) -0.019(9) 0.060(9) -0.019(8)
C28 0.138(13) 0.090(10) 0.140(14) 0.010(10) 0.057(11) -0.007(9)
C29 0.111(11) 0.136(13) 0.107(10) 0.017(10) 0.022(8) 0.011(10)
C30 0.107(9) 0.108(10) 0.093(9) -0.005(7) 0.032(7) -0.005(8)
C31 0.075(7) 0.095(8) 0.090(8) -0.003(7) 0.021(6) -0.002(6)
C32 0.076(7) 0.087(8) 0.107(9) -0.008(7) 0.033(6) -0.004(6)
C33 0.086(8) 0.108(10) 0.130(12) -0.011(9) 0.034(8) -0.003(7)
C34 0.097(9) 0.081(8) 0.146(13) 0.014(8) 0.017(9) 0.002(7)
C35 0.102(9) 0.104(10) 0.118(11) 0.016(8) 0.027(8) -0.011(8)
C36 0.088(8) 0.100(9) 0.089(8) 0.006(7) 0.014(6) -0.016(6)
C37 0.088(8) 0.085(7) 0.100(9) 0.010(6) 0.031(7) 0.001(6)
F1 0.208(16) 0.127(10) 0.330(19) 0.026(12) 0.000(15) 0.006(12)
C46 0.172(12) 0.123(8) 0.310(16) 0.020(10) -0.006(11) 0.010(8)
C47 0.175(12) 0.126(8) 0.313(16) 0.021(10) -0.006(11) 0.010(8)
C48 0.178(12) 0.127(8) 0.315(16) 0.020(10) -0.005(11) 0.011(9)
C49 0.179(12) 0.123(8) 0.316(16) 0.023(10) -0.006(11) 0.008(8)
C50 0.175(12) 0.124(8) 0.314(17) 0.022(10) -0.007(11) 0.008(9)
C51 0.173(12) 0.124(8) 0.312(16) 0.021(10) -0.007(11) 0.011(9)
Cd1 0.0857(6) 0.1090(7) 0.0850(6) -0.0031(4) 0.0286(4) -0.0013(4)
N1 0.075(6) 0.112(8) 0.091(6) 0.000(6) 0.025(5) 0.003(5)
N2 0.082(6) 0.128(9) 0.089(6) 0.006(6) 0.024(5) 0.005(6)
O1 0.096(6) 0.122(7) 0.100(6) -0.005(5) 0.016(5) 0.000(5)
O2 0.138(8) 0.111(7) 0.103(6) -0.014(6) 0.040(6) 0.004(6)
O3 0.095(6) 0.116(7) 0.112(7) -0.008(6) 0.014(5) 0.007(5)
O4 0.118(7) 0.103(7) 0.091(6) 0.005(5) 0.018(5) -0.003(5)
C39 0.172(12) 0.122(8) 0.310(16) 0.020(10) -0.005(11) 0.010(8)
C40 0.174(12) 0.124(8) 0.312(16) 0.021(10) -0.005(11) 0.010(8)
C44 0.176(12) 0.124(8) 0.314(17) 0.022(10) -0.005(11) 0.008(9)
C41 0.179(12) 0.124(8) 0.316(16) 0.022(10) -0.005(11) 0.008(8)
C43 0.178(12) 0.125(8) 0.314(16) 0.022(10) -0.006(12) 0.011(9)
C42 0.175(12) 0.125(8) 0.311(16) 0.020(10) -0.005(12) 0.010(9)
C23 0.169(14) 0.117(10) 0.306(17) 0.019(12) -0.005(13) 0.009(10)
C38 0.170(13) 0.120(9) 0.307(17) 0.019(11) -0.005(12) 0.009(9)
F9 0.184(16) 0.117(11) 0.327(19) 0.026(13) 0.005(15) 0.008(13)

loop_
_atom_type_symbol
_atom_type_description
_atom_type_scat_dispersion_real
_atom_type_scat_dispersion_imag
_atom_type_scat_source
C C 0.0181 0.0091 'International Tables Vol C Tables 4.2.6.8 and 6.1.1.4'
H H 0.0000 0.0000 'International Tables Vol C Tables 4.2.6.8 and 6.1.1.4'
Br Br -0.6763 1.2805 'International Tables Vol C Tables 4.2.6.8 and 6.1.1.4'
Cd Cd 0.1185 4.6533 'International Tables Vol C Tables 4.2.6.8 and 6.1.1.4'
F F 0.0727 0.0534 'International Tables Vol C Tables 4.2.6.8 and 6.1.1.4'
N N 0.0311 0.0180 'International Tables Vol C Tables 4.2.6.8 and 6.1.1.4'
O O 0.0492 0.0322 'International Tables Vol C Tables 4.2.6.8 and 6.1.1.4'

loop_
_geom_angle_atom_site_label_1
_geom_angle_atom_site_label_2
_geom_angle_atom_site_label_3
_geom_angle
_geom_angle_site_symmetry_1
_geom_angle_site_symmetry_3
_geom_angle_publ_flag
C9 C6 H6 109.5 . . ?
C9 C6 C3 111.8(18) . . ?
C9 C6 C7 94.4(17) . 2 ?
C3 C6 H6 109.5 . . ?
C7 C6 H6 109.5 2 . ?
C7 C6 C3 121.0(16) 2 . ?
C6 C9 H9 108.8 . . ?
C6 C9 C19 117.7(16) . . ?
C8 C9 C6 87.9(18) 2 . ?
C8 C9 H9 108.8 2 . ?
C8 C9 C19 122.9(16) 2 . ?
C19 C9 H9 108.8 . . ?
C9' C6' H6' 113.2 . . ?
C9' C6' C3 134(3) . . ?
C3 C6' H6' 113.2 . . ?
C6' C9' H9' 123.1 . . ?
C6' C9' C19 114(3) . . ?
C19 C9' H9' 123.1 . . ?
C2 C1 H1 118.5 . . ?
N2 C1 H1 118.5 . . ?
N2 C1 C2 123.0(14) . . ?
C1 C2 H2 120.4 . . ?
C1 C2 C3 119.3(16) . . ?
C3 C2 H2 120.4 . . ?
C2 C3 C6 106.8(16) . . ?
C2 C3 C6' 126.9(19) . . ?
C4 C3 C6 130.2(13) . . ?
C4 C3 C6' 114.3(19) . . ?
C4 C3 C2 117.5(13) . . ?
C3 C4 H4 121.1 . . ?
C3 C4 C5 117.7(13) . . ?
C5 C4 H4 121.1 . . ?
C4 C5 H5 117.7 . . ?
N2 C5 C4 124.6(14) . . ?
N2 C5 H5 117.7 . . ?
C6 C7 H7 108.5 2 . ?
C6 C7 C8 83.6(18) 2 . ?
C8 C7 H7 108.5 . . ?
C10 C7 C6 123.9(18) . 2 ?
C10 C7 H7 108.5 . . ?
C10 C7 C8 121.4(16) . . ?
C9 C8 C7 94.0(17) 2 . ?
C9 C8 H8 110.3 2 . ?
C9 C8 C15 118.9(18) 2 . ?
C7 C8 H8 110.3 . . ?
C7 C8 C15 112.1(18) . . ?
C15 C8 H8 110.3 . . ?
C8' C7' H7' 119.7 . . ?
C8' C7' C10 121(3) . . ?
C10 C7' H7' 119.7 . . ?
C7' C8' H8' 112.3 . . ?
C7' C8' C15 135(3) . . ?
C15 C8' H8' 112.3 . . ?
C11 C10 C7 123.5(15) . . ?
C11 C10 C7' 110.4(19) . . ?
C14 C10 C7 116.5(17) . . ?
C14 C10 C7' 129.3(17) . . ?
C14 C10 C11 114.8(15) . . ?
C10 C11 H11 119.1 . . ?
C12 C11 C10 121.8(17) . . ?
C12 C11 H11 119.1 . . ?
C11 C12 H12 118.8 . . ?
C11 C12 N1 122.4(15) . . ?
N1 C12 H12 118.8 . . ?
C14 C13 H13 117.5 . . ?
N1 C13 H13 117.5 . . ?
N1 C13 C14 125.0(14) . . ?
C10 C14 C13 120.3(14) . . ?
C10 C14 H14 119.8 . . ?
C13 C14 H14 119.8 . . ?
C8' C15 C16 112.3(19) . . ?
C16 C15 C8 124.2(13) . . ?
C20 C15 C8 111.5(14) . . ?
C20 C15 C8' 125.3(19) . . ?
C20 C15 C16 119.8(13) . . ?
C15 C16 H16 120.9 . . ?
C17 C16 C15 118.3(14) . . ?
C17 C16 H16 120.9 . . ?
C16 C17 C18 117.8(14) . . ?
C16 C17 C21 115(4) . . ?
C16 C17 C23 127(6) . . ?
C18 C17 C21 127(4) . . ?
C18 C17 C23 114(5) . . ?
C17 C18 H18 118.1 . . ?
C19 C18 C17 123.9(15) . . ?
C19 C18 H18 118.1 . . ?
C18 C19 C9 119.5(16) . . ?
C18 C19 C9' 122.0(19) . . ?
C18 C19 C20 118.3(15) . . ?
C20 C19 C9 113.6(14) . . ?
C20 C19 C9' 115.5(18) . . ?
C15 C20 H20 119.3 . . ?
C19 C20 C15 121.3(13) . . ?
C19 C20 H20 119.3 . . ?
C17 C21 H21 112.8 . . ?
C22 C21 C17 134(8) . . ?
C22 C21 H21 112.8 . . ?
C21 C22 H22 115.8 . . ?
C21 C22 C46 128(6) . . ?
C46 C22 H22 115.8 . . ?
O1 C24 C25 114.8(13) . . ?
O1 C24 O2 125.0(15) . . ?
O2 C24 C25 120.2(13) . . ?
C26 C25 C24 120.7(13) . . ?
C26 C25 C30 119.5(14) . . ?
C30 C25 C24 119.8(13) . . ?
C25 C26 H26 120.2 . . ?
C25 C26 C27 119.7(14) . . ?
C27 C26 H26 120.2 . . ?
C26 C27 Br2 119.4(14) . . ?
C28 C27 Br2 118.0(14) . . ?
C28 C27 C26 122.5(15) . . ?
C27 C28 H28 121.0 . . ?
C27 C28 C29 117.9(16) . . ?
C29 C28 H28 121.0 . . ?
C28 C29 Br1 120.2(15) . . ?
C30 C29 Br1 119.4(14) . . ?
C30 C29 C28 120.2(16) . . ?
C25 C30 C29 120.1(15) . . ?
C25 C30 H30 119.9 . . ?
C29 C30 H30 119.9 . . ?
C32 C31 Cd1 167.5(8) . . ?
O3 C31 C32 117.5(12) . . ?
O3 C31 Cd1 58.0(7) . . ?
O4 C31 C32 118.4(12) . . ?
O4 C31 Cd1 66.9(7) . . ?
O4 C31 O3 124.0(13) . . ?
C33 C32 C31 119.9(13) . . ?
C33 C32 C37 118.0(14) . . ?
C37 C32 C31 121.8(12) . . ?
C32 C33 H33 120.2 . . ?
C32 C33 C34 119.6(14) . . ?
C34 C33 H33 120.2 . . ?
C33 C34 Br4 118.9(13) . . ?
C35 C34 Br4 119.9(12) . . ?
C35 C34 C33 121.1(14) . . ?
C34 C35 H35 121.6 . . ?
C34 C35 C36 116.8(14) . . ?
C36 C35 H35 121.6 . . ?
C35 C36 Br3 115.4(11) . . ?
C37 C36 Br3 121.1(11) . . ?
C37 C36 C35 123.5(14) . . ?
C32 C37 H37 119.5 . . ?
C36 C37 C32 120.9(12) . . ?
C36 C37 H37 119.5 . . ?
C22 C46 C47 122(4) . . ?
C22 C46 C51 115(4) . . ?
C47 C46 C51 120.0 . . ?
C46 C47 H47 120.0 . . ?
C46 C47 C48 120.0 . . ?
C48 C47 H47 120.0 . . ?
C47 C48 H48 120.0 . . ?
C49 C48 C47 120.0 . . ?
C49 C48 H48 120.0 . . ?
C48 C49 F1 103(3) . . ?
C50 C49 F1 134(3) . . ?
C50 C49 C48 120.0 . . ?
C49 C50 H50 120.0 . . ?
C49 C50 C51 120.0 . . ?
C51 C50 H50 120.0 . . ?
C46 C51 H51 120.0 . . ?
C50 C51 C46 120.0 . . ?
C50 C51 H51 120.0 . . ?
N1 Cd1 C31 90.0(4) . . ?
N1 Cd1 N2 177.3(4) . 8_565 ?
N1 Cd1 O4 98.7(3) . . ?
N2 Cd1 C31 92.5(4) 8_565 . ?
N2 Cd1 O4 84.0(3) 8_565 . ?
O1 Cd1 C31 118.7(4) . . ?
O1 Cd1 N1 90.7(4) . . ?
O1 Cd1 N2 88.9(4) . 8_565 ?
O1 Cd1 O2 121.7(4) . 7_565 ?
O1 Cd1 O3 145.3(4) . . ?
O1 Cd1 O4 92.8(4) . . ?
O2 Cd1 C31 119.6(4) 7_565 . ?
O2 Cd1 N1 90.7(4) 7_565 . ?
O2 Cd1 N2 87.3(4) 7_565 8_565 ?
O2 Cd1 O4 144.2(4) 7_565 . ?
O3 Cd1 C31 27.1(4) . . ?
O3 Cd1 N1 85.8(4) . . ?
O3 Cd1 N2 96.0(4) . 8_565 ?
O3 Cd1 O2 92.8(4) . 7_565 ?
O3 Cd1 O4 53.9(3) . . ?
O4 Cd1 C31 27.0(4) . . ?
C12 N1 Cd1 123.3(9) . . ?
C13 N1 C12 115.2(12) . . ?
C13 N1 Cd1 121.3(10) . . ?
C1 N2 Cd1 121.9(9) . 8_466 ?
C5 N2 C1 117.4(12) . . ?
C5 N2 Cd1 120.7(10) . 8_466 ?
C24 O1 Cd1 106.7(9) . . ?
C24 O2 Cd1 169.2(10) . 7_565 ?
C31 O3 Cd1 94.9(8) . . ?
C31 O4 Cd1 86.1(8) . . ?
C40 C39 C42 120.0 . . ?
C40 C39 C38 131(4) . . ?
C42 C39 C38 109(4) . . ?
C39 C40 H40 120.0 . . ?
C39 C40 C44 120.0 . . ?
C44 C40 H40 120.0 . . ?
C40 C44 H44 120.0 . . ?
C40 C44 C41 120.0 . . ?
C41 C44 H44 120.0 . . ?
C44 C41 C43 120.0 . . ?
C44 C41 F9 103(3) . . ?
C43 C41 F9 137(3) . . ?
C41 C43 H43 120.0 . . ?
C42 C43 C41 120.0 . . ?
C42 C43 H43 120.0 . . ?
C39 C42 H42 120.0 . . ?
C43 C42 C39 120.0 . . ?
C43 C42 H42 120.0 . . ?
C17 C23 H23 113.2 . . ?
C38 C23 C17 134(10) . . ?
C38 C23 H23 113.2 . . ?
C39 C38 H38 119.5 . . ?
C23 C38 C39 121(8) . . ?
C23 C38 H38 119.5 . . ?

loop_
_geom_bond_atom_site_label_1
_geom_bond_atom_site_label_2
_geom_bond_distance
_geom_bond_site_symmetry_2
_geom_bond_publ_flag
Br1 C29 1.885(17) . ?
Br2 C27 1.909(15) . ?
Br3 C36 1.927(13) . ?
Br4 C34 1.887(14) . ?
C6 H6 0.9800 . ?
C6 C9 1.55(3) . ?
C6 C3 1.66(3) . ?
C6 C7 1.59(4) 2 ?
C9 H9 0.9800 . ?
C9 C8 1.53(4) 2 ?
C9 C19 1.70(3) . ?
C6' H6' 0.9300 . ?
C6' C9' 1.41(5) . ?
C6' C3 1.45(4) . ?
C9' H9' 0.9300 . ?
C9' C19 1.45(4) . ?
C1 H1 0.9300 . ?
C1 C2 1.34(2) . ?
C1 N2 1.333(19) . ?
C2 H2 0.9300 . ?
C2 C3 1.42(2) . ?
C3 C4 1.33(2) . ?
C4 H4 0.9300 . ?
C4 C5 1.43(2) . ?
C5 H5 0.9300 . ?
C5 N2 1.255(16) . ?
C7 H7 0.9800 . ?
C7 C8 1.62(3) . ?
C7 C10 1.55(3) . ?
C8 H8 0.9800 . ?
C8 C15 1.62(3) . ?
C7' H7' 0.9300 . ?
C7' C8' 1.36(5) . ?
C7' C10 1.54(4) . ?
C8' H8' 0.9300 . ?
C8' C15 1.38(4) . ?
C10 C11 1.39(2) . ?
C10 C14 1.33(2) . ?
C11 H11 0.9300 . ?
C11 C12 1.34(2) . ?
C12 H12 0.9300 . ?
C12 N1 1.365(19) . ?
C13 H13 0.9300 . ?
C13 C14 1.406(19) . ?
C13 N1 1.255(17) . ?
C14 H14 0.9300 . ?
C15 C16 1.41(2) . ?
C15 C20 1.382(18) . ?
C16 H16 0.9300 . ?
C16 C17 1.39(2) . ?
C17 C18 1.42(2) . ?
C17 C21 1.49(2) . ?
C17 C23 1.44(7) . ?
C18 H18 0.9300 . ?
C18 C19 1.32(2) . ?
C19 C20 1.380(18) . ?
C20 H20 0.9300 . ?
C21 H21 0.9300 . ?
C21 C22 1.21(9) . ?
C22 H22 0.9300 . ?
C22 C46 1.38(5) . ?
C24 C25 1.52(2) . ?
C24 O1 1.219(16) . ?
C24 O2 1.243(16) . ?
C25 C26 1.354(18) . ?
C25 C30 1.368(19) . ?
C26 H26 0.9300 . ?
C26 C27 1.38(2) . ?
C27 C28 1.33(2) . ?
C28 H28 0.9300 . ?
C28 C29 1.39(2) . ?
C29 C30 1.38(2) . ?
C30 H30 0.9300 . ?
C31 C32 1.502(19) . ?
C31 Cd1 2.710(13) . ?
C31 O3 1.239(15) . ?
C31 O4 1.235(16) . ?
C32 C33 1.382(19) . ?
C32 C37 1.398(18) . ?
C33 H33 0.9300 . ?
C33 C34 1.40(2) . ?
C34 C35 1.37(2) . ?
C35 H35 0.9300 . ?
C35 C36 1.39(2) . ?
C36 C37 1.305(18) . ?
C37 H37 0.9300 . ?
F1 C49 1.45(4) . ?
C46 C47 1.3900 . ?
C46 C51 1.3900 . ?
C47 H47 0.9300 . ?
C47 C48 1.3900 . ?
C48 H48 0.9300 . ?
C48 C49 1.3900 . ?
C49 C50 1.3900 . ?
C50 H50 0.9300 . ?
C50 C51 1.3900 . ?
C51 H51 0.9300 . ?
Cd1 N1 2.352(10) . ?
Cd1 N2 2.362(11) 8_565 ?
Cd1 O1 2.262(10) . ?
Cd1 O2 2.331(10) 7_565 ?
Cd1 O3 2.306(10) . ?
Cd1 O4 2.498(10) . ?
C39 C40 1.3900 . ?
C39 C42 1.3900 . ?
C39 C38 1.55(2) . ?
C40 H40 0.9300 . ?
C40 C44 1.3900 . ?
C44 H44 0.9300 . ?
C44 C41 1.3900 . ?
C41 C43 1.3900 . ?
C41 F9 1.45(5) . ?
C43 H43 0.9300 . ?
C43 C42 1.3900 . ?
C42 H42 0.9300 . ?
C23 H23 0.9300 . ?
C23 C38 1.13(11) . ?
C38 H38 0.9300 . ?

loop_
_geom_torsion_atom_site_label_1
_geom_torsion_atom_site_label_2
_geom_torsion_atom_site_label_3
_geom_torsion_atom_site_label_4
_geom_torsion
_geom_torsion_site_symmetry_1
_geom_torsion_site_symmetry_2
_geom_torsion_site_symmetry_3
_geom_torsion_site_symmetry_4
_geom_torsion_publ_flag
Br1 C29 C30 C25 177.1(10) . . . . ?
Br2 C27 C28 C29 -179.8(11) . . . . ?
Br3 C36 C37 C32 -178.4(9) . . . . ?
Br4 C34 C35 C36 -179.4(10) . . . . ?
C6 C9 C19 C18 30(3) . . . . ?
C6 C9 C19 C20 177.5(18) . . . . ?
C6 C3 C4 C5 150.2(18) . . . . ?
C6 C7 C8 C9 -2.7(15) 2 . . 2 ?
C6 C7 C8 C15 120.8(19) 2 . . . ?
C6 C7 C10 C11 -93(3) 2 . . . ?
C6 C7 C10 C14 60(2) 2 . . . ?
C9 C6 C3 C2 -179.2(17) . . . . ?
C9 C6 C3 C4 29(3) . . . . ?
C9 C8 C15 C16 76(2) 2 . . . ?
C9 C8 C15 C20 -80.2(19) 2 . . . ?
C9 C19 C20 C15 -144.0(16) . . . . ?
C6' C9' C19 C18 -45(4) . . . . ?
C6' C9' C19 C20 159(3) . . . . ?
C6' C3 C4 C5 -167(2) . . . . ?
C9' C6' C3 C2 -164(4) . . . . ?
C9' C6' C3 C4 3(6) . . . . ?
C9' C19 C20 C15 161(2) . . . . ?
C1 C2 C3 C6 -159.8(19) . . . . ?
C1 C2 C3 C6' 163(3) . . . . ?
C1 C2 C3 C4 -3(3) . . . . ?
C2 C1 N2 C5 -9(3) . . . . ?
C2 C1 N2 Cd1 169.5(15) . . . 8_466 ?
C2 C3 C4 C5 0(3) . . . . ?
C3 C6 C9 C8 -128.8(18) . . . 2 ?
C3 C6 C9 C19 105(2) . . . . ?
C3 C6' C9' C19 -166(4) . . . . ?
C3 C4 C5 N2 -2(3) . . . . ?
C4 C5 N2 C1 5(2) . . . . ?
C4 C5 N2 Cd1 -172.7(11) . . . 8_466 ?
C7 C6 C9 C8 -2.8(16) 2 . . 2 ?
C7 C6 C9 C19 -129.3(18) 2 . . . ?
C7 C6 C3 C2 71(2) 2 . . . ?
C7 C6 C3 C4 -81(3) 2 . . . ?
C7 C8 C15 C16 -32(3) . . . . ?
C7 C8 C15 C20 171.8(17) . . . . ?
C7 C10 C11 C12 153(2) . . . . ?
C7 C10 C14 C13 -154.6(16) . . . . ?
C8 C9 C19 C18 -77(2) 2 . . . ?
C8 C9 C19 C20 71(2) 2 . . . ?
C8 C7 C10 C11 162(2) . . . . ?
C8 C7 C10 C14 -45(3) . . . . ?
C8 C15 C16 C17 -147.7(19) . . . . ?
C8 C15 C20 C19 148.1(18) . . . . ?
C7' C8' C15 C16 -1(5) . . . . ?
C7' C8' C15 C20 161(4) . . . . ?
C7' C10 C11 C12 -157(2) . . . . ?
C7' C10 C14 C13 152(2) . . . . ?
C8' C7' C10 C11 180(3) . . . . ?
C8' C7' C10 C14 28(5) . . . . ?
C8' C15 C16 C17 169(2) . . . . ?
C8' C15 C20 C19 -169(3) . . . . ?
C10 C7 C8 C9 123(2) . . . 2 ?
C10 C7 C8 C15 -113(2) . . . . ?
C10 C7' C8' C15 153(4) . . . . ?
C10 C11 C12 N1 -4(3) . . . . ?
C11 C10 C14 C13 1(3) . . . . ?
C11 C12 N1 C13 8(3) . . . . ?
C11 C12 N1 Cd1 -169.0(15) . . . . ?
C14 C10 C11 C12 -1(3) . . . . ?
C14 C13 N1 C12 -8(2) . . . . ?
C14 C13 N1 Cd1 168.9(12) . . . . ?
C15 C16 C17 C18 1(2) . . . . ?
C15 C16 C17 C21 176(5) . . . . ?
C15 C16 C17 C23 171(8) . . . . ?
C16 C15 C20 C19 -9(2) . . . . ?
C16 C17 C18 C19 -7(3) . . . . ?
C16 C17 C21 C22 177(10) . . . . ?
C16 C17 C23 C38 8(22) . . . . ?
C17 C18 C19 C9 150.0(19) . . . . ?
C17 C18 C19 C9' -151(2) . . . . ?
C17 C18 C19 C20 4(3) . . . . ?
C17 C21 C22 C46 -179(7) . . . . ?
C17 C23 C38 C39 -178(12) . . . . ?
C18 C17 C21 C22 -9(15) . . . . ?
C18 C17 C23 C38 178(15) . . . . ?
C18 C19 C20 C15 4(3) . . . . ?
C20 C15 C16 C17 6(2) . . . . ?
C21 C17 C18 C19 179(6) . . . . ?
C21 C22 C46 C47 -37(10) . . . . ?
C21 C22 C46 C51 163(8) . . . . ?
C22 C46 C47 C48 -160(4) . . . . ?
C22 C46 C51 C50 161(4) . . . . ?
C24 C25 C26 C27 177.7(11) . . . . ?
C24 C25 C30 C29 -177.5(13) . . . . ?
C25 C24 O1 Cd1 -164.9(8) . . . . ?
C25 C24 O2 Cd1 51(6) . . . 7_565 ?
C25 C26 C27 Br2 -179.4(9) . . . . ?
C25 C26 C27 C28 -2(2) . . . . ?
C26 C25 C30 C29 -0.7(19) . . . . ?
C26 C27 C28 C29 3(2) . . . . ?
C27 C28 C29 Br1 -178.2(11) . . . . ?
C27 C28 C29 C30 -3(2) . . . . ?
C28 C29 C30 C25 2(2) . . . . ?
C30 C25 C26 C27 1.0(18) . . . . ?
C31 C32 C33 C34 -174.4(11) . . . . ?
C31 C32 C37 C36 172.9(12) . . . . ?
C32 C31 O3 Cd1 166.6(9) . . . . ?
C32 C31 O4 Cd1 -167.4(10) . . . . ?
C32 C33 C34 Br4 179.5(10) . . . . ?
C32 C33 C34 C35 2(2) . . . . ?
C33 C32 C37 C36 -0.8(18) . . . . ?
C33 C34 C35 C36 -2(2) . . . . ?
C34 C35 C36 Br3 179.9(11) . . . . ?
C34 C35 C36 C37 1(2) . . . . ?
C35 C36 C37 C32 1(2) . . . . ?
C37 C32 C33 C34 -0.5(18) . . . . ?
F1 C49 C50 C51 160(4) . . . . ?
C46 C47 C48 C49 0.0 . . . . ?
C47 C46 C51 C50 0.0 . . . . ?
C47 C48 C49 F1 -165(3) . . . . ?
C47 C48 C49 C50 0.0 . . . . ?
C48 C49 C50 C51 0.0 . . . . ?
C49 C50 C51 C46 0.0 . . . . ?
C51 C46 C47 C48 0.0 . . . . ?
Cd1 C31 C32 C33 51(5) . . . . ?
Cd1 C31 C32 C37 -122(4) . . . . ?
N1 C13 C14 C10 4(3) . . . . ?
N2 C1 C2 C3 8(3) . . . . ?
O1 C24 C25 C26 2.6(17) . . . . ?
O1 C24 C25 C30 179.3(11) . . . . ?
O1 C24 O2 Cd1 -130(5) . . . 7_565 ?
O2 C24 C25 C26 -178.4(11) . . . . ?
O2 C24 C25 C30 -1.7(18) . . . . ?
O2 C24 O1 Cd1 16.3(16) . . . . ?
O3 C31 C32 C33 -14.5(17) . . . . ?
O3 C31 C32 C37 171.8(11) . . . . ?
O3 C31 O4 Cd1 10.4(12) . . . . ?
O4 C31 C32 C33 163.5(11) . . . . ?
O4 C31 C32 C37 -10.2(17) . . . . ?
O4 C31 O3 Cd1 -11.3(13) . . . . ?
C39 C40 C44 C41 0.0 . . . . ?
C40 C39 C42 C43 0.0 . . . . ?
C40 C39 C38 C23 19(14) . . . . ?
C40 C44 C41 C43 0.0 . . . . ?
C40 C44 C41 F9 179(5) . . . . ?
C44 C41 C43 C42 0.0 . . . . ?
C41 C43 C42 C39 0.0 . . . . ?
C42 C39 C40 C44 0.0 . . . . ?
C42 C39 C38 C23 -162(11) . . . . ?
C23 C17 C18 C19 -178(7) . . . . ?
C38 C39 C40 C44 178(7) . . . . ?
C38 C39 C42 C43 -179(6) . . . . ?
F9 C41 C43 C42 -179(7) . . . . ?
